data_4315893
loop_
_publ_author_name
'Jue-Chao Jiang'
'Zhao-Lian Chu'
'Wei Huang'
'Gang Wang'
'Xiao-Zeng You'

_publ_section_title
;
 Dinuclear Cadmium(II), Zinc(II), and Manganese(II), Trinuclear
 Nickel(II), and Pentanuclear Copper(II) Complexes with Novel Macrocyclic
 and Acyclic Schiff-Base Ligands Having Enantiopure or Racemic Camphoric
 Diamine Components
;
_journal_name_full 'Inorganic Chemistry'
_journal_page_first 5897
_journal_page_last 5911
_journal_paper_doi 10.1021/ic100349d
_journal_volume 49
_journal_year 2010
_chemical_formula_moiety 'C34 H42 Cd2 Cl2 N4 O2, 0.5(C34 H40 Cd2 Cl2 N4 O2), 2(C3 H7 N O)'
_chemical_formula_sum 'C57 H76 Cd3 Cl3 N8 O5'
_chemical_formula_weight 1396.81
_chemical_name_systematic
; 
 ? 
;
_space_group_IT_number 2
_symmetry_cell_setting triclinic
_symmetry_space_group_name_Hall '-P 1'
_symmetry_space_group_name_H-M 'P -1'
_atom_sites_solution_hydrogens geom
_atom_sites_solution_primary direct
_atom_sites_solution_secondary difmap
_audit_creation_method SHELXL-97
_cell_angle_alpha 68.532(2)
_cell_angle_beta 77.304(2)
_cell_angle_gamma 87.564(2)
_cell_formula_units_Z 2
_cell_length_a 13.0179(13)
_cell_length_b 13.7110(14)
_cell_length_c 18.4223(19)
_cell_measurement_reflns_used 5561
_cell_measurement_temperature 291(2)
_cell_measurement_theta_max 25.150
_cell_measurement_theta_min 2.336
_cell_volume 2982.6(5)
_computing_cell_refinement SMART
_computing_data_collection 'SMART (BRUKER 2000)'
_computing_data_reduction 'SAINT (BRUKER 2000)'
_computing_molecular_graphics SHELXTL
_computing_publication_material SHELXTL
_computing_structure_refinement SHELXTL
_computing_structure_solution 'SHELXTL (BRUKER 2000)'
_diffrn_ambient_temperature 291(2)
_diffrn_measured_fraction_theta_full 0.980
_diffrn_measured_fraction_theta_max 0.980
_diffrn_measurement_device_type 'Bruker CCD area detector'
_diffrn_measurement_method '\f and \w scans'
_diffrn_radiation_monochromator graphite
_diffrn_radiation_source 'fine-focus sealed tube'
_diffrn_radiation_type MoK\a
_diffrn_radiation_wavelength 0.71073
_diffrn_reflns_av_R_equivalents 0.0487
_diffrn_reflns_av_sigmaI/netI 0.0620
_diffrn_reflns_limit_h_max 15
_diffrn_reflns_limit_h_min -15
_diffrn_reflns_limit_k_max 13
_diffrn_reflns_limit_k_min -16
_diffrn_reflns_limit_l_max 21
_diffrn_reflns_limit_l_min -19
_diffrn_reflns_number 14843
_diffrn_reflns_theta_full 25.00
_diffrn_reflns_theta_max 25.00
_diffrn_reflns_theta_min 1.60
_diffrn_standards_decay_% 0
_diffrn_standards_interval_count 0
_diffrn_standards_interval_time 0
_diffrn_standards_number 0
_exptl_absorpt_coefficient_mu 1.247
_exptl_absorpt_correction_T_max 0.8854
_exptl_absorpt_correction_T_min 0.7886
_exptl_absorpt_correction_type multi-scan
_exptl_absorpt_process_details 'SADABS, Bruker(2000)'
_exptl_crystal_colour 'light yellow'
_exptl_crystal_density_diffrn 1.555
_exptl_crystal_density_method 'not measured'
_exptl_crystal_description block
_exptl_crystal_F_000 1418
_exptl_crystal_size_max 0.20
_exptl_crystal_size_mid 0.15
_exptl_crystal_size_min 0.10
_refine_diff_density_max 1.656
_refine_diff_density_min -0.775
_refine_diff_density_rms 0.108
_refine_ls_extinction_method none
_refine_ls_goodness_of_fit_ref 1.004
_refine_ls_hydrogen_treatment constr
_refine_ls_matrix_type full
_refine_ls_number_parameters 674
_refine_ls_number_reflns 10293
_refine_ls_number_restraints 2
_refine_ls_restrained_S_all 1.005
_refine_ls_R_factor_all 0.0664
_refine_ls_R_factor_gt 0.0516
_refine_ls_shift/su_max 0.001
_refine_ls_shift/su_mean 0.000
_refine_ls_structure_factor_coef Fsqd
_refine_ls_weighting_details 'calc w=1/[\s^2^(Fo^2^)+(0.0839P)^2^] where P=(Fo^2^+2Fc^2^)/3'
_refine_ls_weighting_scheme calc
_refine_ls_wR_factor_gt 0.1406
_refine_ls_wR_factor_ref 0.1471
_reflns_number_gt 7773
_reflns_number_total 10293
_reflns_threshold_expression >2sigma(I)
_cod_data_source_file ic100349d_si_002_03.cif
_cod_data_source_block 3
_cod_database_code 4315893

loop_
_symmetry_equiv_pos_as_xyz
'x, y, z'
'-x, -y, -z'

loop_
_atom_site_label
_atom_site_type_symbol
_atom_site_fract_x
_atom_site_fract_y
_atom_site_fract_z
_atom_site_U_iso_or_equiv
_atom_site_adp_type
_atom_site_occupancy
_atom_site_symmetry_multiplicity
_atom_site_calc_flag
_atom_site_refinement_flags
_atom_site_disorder_assembly
_atom_site_disorder_group
Cd1 Cd 0.87603(3) 0.52231(4) 0.47133(3) 0.05323(15) Uani 1 1 d . . .
Cd2 Cd 0.91781(3) 1.02653(3) 0.08161(2) 0.04828(14) Uani 1 1 d . . .
Cd3 Cd 0.54750(3) 0.53894(3) 0.06989(2) 0.04810(14) Uani 1 1 d . . .
C1 C 0.9106(5) 0.3364(5) 0.6250(3) 0.0520(14) Uani 1 1 d . . .
C2 C 0.9670(5) 0.2434(5) 0.6528(3) 0.0534(14) Uani 1 1 d . . .
C3 C 0.9184(5) 0.1564(5) 0.7184(4) 0.0605(16) Uani 1 1 d . . .
H3 H 0.9561 0.0961 0.7349 0.073 Uiso 1 1 calc R . .
C4 C 0.8157(5) 0.1574(5) 0.7597(4) 0.0611(16) Uani 1 1 d . . .
C5 C 0.7618(5) 0.2484(5) 0.7327(4) 0.0609(16) Uani 1 1 d . . .
H5 H 0.6937 0.2515 0.7606 0.073 Uiso 1 1 calc R . .
C6 C 0.8049(5) 0.3351(5) 0.6659(4) 0.0545(15) Uani 1 1 d . . .
C7 C 0.7666(6) 0.0650(6) 0.8323(4) 0.078(2) Uani 1 1 d . . .
H7A H 0.7148 0.0888 0.8673 0.117 Uiso 1 1 calc R . .
H7B H 0.8201 0.0298 0.8597 0.117 Uiso 1 1 calc R . .
H7C H 0.7334 0.0174 0.8162 0.117 Uiso 1 1 calc R . .
C8 C 0.7354(5) 0.4243(6) 0.6455(4) 0.0632(17) Uani 1 1 d . . .
H8 H 0.6772 0.4219 0.6859 0.076 Uiso 1 1 calc R . .
C9 C 0.6586(5) 0.5808(6) 0.5719(4) 0.075(2) Uani 1 1 d . . .
C10 C 0.6131(6) 0.5859(7) 0.5006(6) 0.096(3) Uani 1 1 d . . .
H10A H 0.6226 0.5203 0.4918 0.116 Uiso 1 1 calc R . .
H10B H 0.5383 0.5983 0.5108 0.116 Uiso 1 1 calc R . .
C11 C 0.6712(6) 0.6753(7) 0.4277(5) 0.092(3) Uani 1 1 d . . .
H11A H 0.7092 0.6481 0.3880 0.110 Uiso 1 1 calc R . .
H11B H 0.6214 0.7247 0.4041 0.110 Uiso 1 1 calc R . .
C12 C 0.7462(5) 0.7286(5) 0.4527(4) 0.0663(17) Uani 1 1 d . . .
H12 H 0.7428 0.8048 0.4276 0.080 Uiso 1 1 calc R . .
C13 C 0.7113(6) 0.6948(6) 0.5424(4) 0.0724(19) Uani 1 1 d . . .
C14 C 0.5697(8) 0.5542(9) 0.6433(6) 0.146(5) Uani 1 1 d . . .
H14A H 0.5483 0.4816 0.6607 0.219 Uiso 1 1 calc R . .
H14B H 0.5115 0.5971 0.6297 0.219 Uiso 1 1 calc R . .
H14C H 0.5921 0.5668 0.6855 0.219 Uiso 1 1 calc R . .
C15 C 0.6231(8) 0.7738(8) 0.5527(6) 0.122(3) Uani 1 1 d . . .
H15A H 0.5910 0.7553 0.6084 0.183 Uiso 1 1 calc R . .
H15B H 0.5705 0.7707 0.5242 0.183 Uiso 1 1 calc R . .
H15C H 0.6539 0.8437 0.5317 0.183 Uiso 1 1 calc R . .
C16 C 0.7957(6) 0.7024(6) 0.5848(5) 0.086(2) Uani 1 1 d . . .
H16A H 0.8530 0.6598 0.5740 0.128 Uiso 1 1 calc R . .
H16B H 0.7669 0.6783 0.6414 0.128 Uiso 1 1 calc R . .
H16C H 0.8210 0.7741 0.5661 0.128 Uiso 1 1 calc R . .
C17 C 0.9227(5) 0.7672(5) 0.3814(4) 0.0607(16) Uani 1 1 d . . .
H17 H 0.8995 0.8354 0.3662 0.073 Uiso 1 1 calc R . .
C18 C 1.0483(5) 0.8148(4) 0.0947(3) 0.0487(14) Uani 1 1 d . . .
C19 C 1.1457(5) 0.7708(4) 0.0769(3) 0.0509(14) Uani 1 1 d . . .
C20 C 1.1631(5) 0.6682(5) 0.1273(4) 0.0574(16) Uani 1 1 d . . .
H20 H 1.2289 0.6408 0.1169 0.069 Uiso 1 1 calc R . .
C21 C 1.0887(5) 0.6078(5) 0.1899(4) 0.0568(15) Uani 1 1 d . . .
C22 C 0.9962(5) 0.6504(5) 0.2060(3) 0.0543(15) Uani 1 1 d . . .
H22 H 0.9448 0.6096 0.2492 0.065 Uiso 1 1 calc R . .
C23 C 0.9717(4) 0.7538(4) 0.1614(3) 0.0461(13) Uani 1 1 d . . .
C24 C 1.1127(6) 0.4968(6) 0.2379(5) 0.085(2) Uani 1 1 d . . .
H24A H 1.1043 0.4516 0.2101 0.127 Uiso 1 1 calc R . .
H24B H 1.0652 0.4732 0.2893 0.127 Uiso 1 1 calc R . .
H24C H 1.1839 0.4952 0.2446 0.127 Uiso 1 1 calc R . .
C25 C 0.8663(5) 0.7868(5) 0.1854(3) 0.0563(15) Uani 1 1 d . . .
H25 H 0.8205 0.7347 0.2252 0.068 Uiso 1 1 calc R . .
C26 C 0.7149(5) 0.8866(5) 0.1942(4) 0.0697(19) Uani 1 1 d . . .
H26 H 0.6834 0.8183 0.2321 0.084 Uiso 1 1 calc R . .
C27 C 0.7100(7) 0.9645(7) 0.2371(5) 0.090(2) Uani 1 1 d . . .
H27A H 0.6640 0.9362 0.2899 0.108 Uiso 1 1 calc R . .
H27B H 0.7797 0.9778 0.2430 0.108 Uiso 1 1 calc R . .
C28 C 0.6675(6) 1.0651(6) 0.1864(4) 0.079(2) Uani 1 1 d . . .
H28A H 0.7142 1.1243 0.1757 0.095 Uiso 1 1 calc R . .
H28B H 0.5984 1.0766 0.2142 0.095 Uiso 1 1 calc R . .
C29 C 0.6602(5) 1.0541(5) 0.1082(4) 0.0666(18) Uani 1 1 d . . .
C30 C 0.6511(5) 0.9331(5) 0.1285(4) 0.0661(17) Uani 1 1 d . . .
C31 C 0.5637(7) 1.1083(8) 0.0777(6) 0.124(4) Uani 1 1 d . . .
H31A H 0.5717 1.1826 0.0642 0.186 Uiso 1 1 calc R . .
H31B H 0.5011 1.0815 0.1188 0.186 Uiso 1 1 calc R . .
H31C H 0.5580 1.0945 0.0312 0.186 Uiso 1 1 calc R . .
C32 C 0.6838(6) 0.9002(6) 0.0575(4) 0.076(2) Uani 1 1 d . . .
H32A H 0.7548 0.9254 0.0305 0.114 Uiso 1 1 calc R . .
H32B H 0.6375 0.9291 0.0215 0.114 Uiso 1 1 calc R . .
H32C H 0.6798 0.8251 0.0753 0.114 Uiso 1 1 calc R . .
C33 C 0.5362(6) 0.8922(8) 0.1709(6) 0.125(4) Uani 1 1 d . . .
H33A H 0.4908 0.9209 0.1343 0.188 Uiso 1 1 calc R . .
H33B H 0.5141 0.9132 0.2161 0.188 Uiso 1 1 calc R . .
H33C H 0.5325 0.8170 0.1887 0.188 Uiso 1 1 calc R . .
C34 C 1.2367(5) 0.8242(5) 0.0136(4) 0.0580(16) Uani 1 1 d . . .
C35 C 0.3982(5) 0.3353(5) 0.1179(3) 0.0509(14) Uani 1 1 d . . .
C36 C 0.4423(5) 0.2811(5) 0.1862(3) 0.0526(14) Uani 1 1 d . . .
C37 C 0.3876(5) 0.1927(5) 0.2471(4) 0.0570(15) Uani 1 1 d . . .
H37 H 0.4182 0.1562 0.2900 0.068 Uiso 1 1 calc R . .
C38 C 0.2911(6) 0.1575(5) 0.2464(4) 0.0661(17) Uani 1 1 d . . .
C39 C 0.2491(5) 0.2106(5) 0.1815(4) 0.0679(18) Uani 1 1 d . . .
H39 H 0.1833 0.1879 0.1805 0.081 Uiso 1 1 calc R . .
C40 C 0.3004(5) 0.2980(5) 0.1160(4) 0.0566(15) Uani 1 1 d . . .
C41 C 0.2346(7) 0.0622(6) 0.3166(5) 0.093(2) Uani 1 1 d . . .
H41A H 0.1757 0.0393 0.3025 0.140 Uiso 1 1 calc R . .
H41B H 0.2100 0.0812 0.3626 0.140 Uiso 1 1 calc R . .
H41C H 0.2826 0.0064 0.3288 0.140 Uiso 1 1 calc R . .
C42 C 0.5425(5) 0.3089(5) 0.1965(4) 0.0561(15) Uani 1 1 d . . .
H42 H 0.5691 0.2581 0.2366 0.067 Uiso 1 1 calc R . .
C43 C 0.6977(5) 0.4033(5) 0.1862(4) 0.0613(16) Uani 1 1 d . . .
H43 H 0.7107 0.3382 0.2280 0.074 Uiso 1 1 calc R . .
C44 C 0.6852(6) 0.4951(6) 0.2154(4) 0.077(2) Uani 1 1 d . . .
H44A H 0.6111 0.5082 0.2299 0.092 Uiso 1 1 calc R . .
H44B H 0.7150 0.4788 0.2622 0.092 Uiso 1 1 calc R . .
C45 C 0.7412(6) 0.5894(6) 0.1494(4) 0.077(2) Uani 1 1 d . . .
H45A H 0.7957 0.6153 0.1670 0.092 Uiso 1 1 calc R . .
H45B H 0.6920 0.6445 0.1347 0.092 Uiso 1 1 calc R . .
C46 C 0.7912(5) 0.5599(5) 0.0763(4) 0.0586(15) Uani 1 1 d U . .
C47 C 0.7946(5) 0.4384(5) 0.1120(4) 0.0621(17) Uani 1 1 d . . .
C48 C 0.8995(7) 0.6142(11) 0.0453(6) 0.148(5) Uani 1 1 d U . .
H48A H 0.9342 0.6021 -0.0022 0.223 Uiso 1 1 calc R . .
H48B H 0.9404 0.5867 0.0853 0.223 Uiso 1 1 calc R . .
H48C H 0.8927 0.6882 0.0331 0.223 Uiso 1 1 calc R . .
C49 C 0.7949(5) 0.3858(6) 0.0526(4) 0.0718(19) Uani 1 1 d . . .
H49A H 0.7334 0.4042 0.0304 0.108 Uiso 1 1 calc R . .
H49B H 0.7946 0.3111 0.0791 0.108 Uiso 1 1 calc R . .
H49C H 0.8570 0.4089 0.0104 0.108 Uiso 1 1 calc R . .
C50 C 0.8956(7) 0.4094(7) 0.1441(6) 0.110(3) Uani 1 1 d . . .
H50A H 0.8920 0.3359 0.1761 0.165 Uiso 1 1 calc R . .
H50B H 0.9023 0.4493 0.1763 0.165 Uiso 1 1 calc R . .
H50C H 0.9556 0.4249 0.1001 0.165 Uiso 1 1 calc R . .
C51 C 0.7547(5) 0.6574(5) -0.0519(4) 0.0612(16) Uani 1 1 d . . .
H51 H 0.8252 0.6793 -0.0642 0.073 Uiso 1 1 calc R . .
C52 C 0.8889(14) 0.0627(12) 0.3820(12) 0.212(8) Uani 1 1 d . . .
H52 H 0.8962 0.0695 0.3290 0.255 Uiso 1 1 calc R . .
C53 C 0.9842(9) 0.2155(9) 0.3379(6) 0.137(4) Uani 1 1 d . . .
H53A H 0.9960 0.2033 0.2886 0.205 Uiso 1 1 calc R . .
H53B H 1.0508 0.2251 0.3493 0.205 Uiso 1 1 calc R . .
H53C H 0.9444 0.2772 0.3331 0.205 Uiso 1 1 calc R . .
C54 C 0.9209(14) 0.1319(12) 0.4742(9) 0.211(7) Uani 1 1 d . . .
H54A H 0.8479 0.1241 0.5009 0.316 Uiso 1 1 calc R . .
H54B H 0.9500 0.1969 0.4709 0.316 Uiso 1 1 calc R . .
H54C H 0.9584 0.0747 0.5036 0.316 Uiso 1 1 calc R . .
C55 C 0.330(2) 0.782(2) 0.5636(17) 0.354(15) Uiso 1 1 d . . .
H55A H 0.3203 0.8317 0.5903 0.531 Uiso 1 1 calc R . .
H55B H 0.3753 0.7290 0.5869 0.531 Uiso 1 1 calc R . .
H55C H 0.2623 0.7508 0.5694 0.531 Uiso 1 1 calc R . .
C56 C 0.3657(14) 0.7816(15) 0.4269(11) 0.243(8) Uiso 1 1 d . . .
H56A H 0.3077 0.8075 0.4017 0.364 Uiso 1 1 calc R . .
H56B H 0.3516 0.7091 0.4604 0.364 Uiso 1 1 calc R . .
H56C H 0.4289 0.7887 0.3866 0.364 Uiso 1 1 calc R . .
C57 C 0.417(3) 0.927(4) 0.4590(19) 0.49(3) Uiso 1 1 d D . .
H57 H 0.3946 0.9462 0.5031 0.583 Uiso 1 1 d R . .
Cl1 Cl 0.82795(19) 0.43996(18) 0.38762(12) 0.0954(6) Uani 1 1 d . . .
Cl2 Cl 0.98706(16) 1.12351(17) 0.14739(13) 0.0880(6) Uani 1 1 d . . .
Cl3 Cl 0.44614(15) 0.65022(18) 0.13098(13) 0.0879(6) Uani 1 1 d . . .
N1 N 0.8535(4) 0.6962(4) 0.4295(3) 0.0582(13) Uani 1 1 d . . .
N2 N 0.7428(4) 0.5036(4) 0.5814(3) 0.0591(13) Uani 1 1 d . . .
N3 N 0.8277(4) 0.8759(4) 0.1602(3) 0.0543(12) Uani 1 1 d . . .
N4 N 0.7630(4) 1.0949(4) 0.0504(3) 0.0524(12) Uani 1 1 d . . .
N5 N 0.5995(4) 0.3927(4) 0.1588(3) 0.0540(12) Uani 1 1 d . . .
N6 N 0.7207(4) 0.5918(4) 0.0196(3) 0.0527(12) Uani 1 1 d . . .
N7 N 0.9299(8) 0.1320(7) 0.3980(6) 0.122(3) Uani 1 1 d . . .
N8 N 0.3787(17) 0.840(2) 0.4738(14) 0.276(9) Uiso 1 1 d . . .
O1 O 0.9552(3) 0.4201(3) 0.5644(2) 0.0611(11) Uani 1 1 d . . .
O2 O 1.0301(3) 0.9104(3) 0.0510(2) 0.0572(10) Uani 1 1 d . . .
O3 O 0.4485(3) 0.4157(3) 0.0602(2) 0.0611(11) Uani 1 1 d . . .
O4 O 0.8386(13) -0.0152(11) 0.4368(11) 0.312(9) Uani 1 1 d . . .
O5 O 0.4786(16) 0.9695(16) 0.3895(13) 0.339(9) Uiso 1 1 d D . .

loop_
_atom_site_aniso_label
_atom_site_aniso_U_11
_atom_site_aniso_U_22
_atom_site_aniso_U_33
_atom_site_aniso_U_23
_atom_site_aniso_U_13
_atom_site_aniso_U_12
Cd1 0.0536(3) 0.0552(3) 0.0532(3) -0.0209(2) -0.0154(2) 0.0071(2)
Cd2 0.0530(3) 0.0398(2) 0.0483(3) -0.01429(19) -0.00697(19) 0.00223(19)
Cd3 0.0462(2) 0.0486(3) 0.0518(3) -0.0165(2) -0.01821(19) -0.00026(19)
C1 0.058(4) 0.053(4) 0.049(3) -0.019(3) -0.018(3) 0.001(3)
C2 0.056(4) 0.055(4) 0.053(4) -0.021(3) -0.017(3) 0.003(3)
C3 0.074(4) 0.046(4) 0.066(4) -0.021(3) -0.025(3) 0.003(3)
C4 0.068(4) 0.061(4) 0.057(4) -0.023(3) -0.013(3) -0.011(3)
C5 0.064(4) 0.061(4) 0.058(4) -0.024(3) -0.012(3) 0.006(3)
C6 0.061(4) 0.051(4) 0.055(4) -0.021(3) -0.016(3) 0.006(3)
C7 0.092(5) 0.067(5) 0.066(5) -0.015(4) -0.016(4) -0.011(4)
C8 0.055(4) 0.070(5) 0.064(4) -0.030(4) -0.002(3) 0.000(3)
C9 0.054(4) 0.073(5) 0.083(5) -0.023(4) 0.006(4) 0.015(4)
C10 0.073(5) 0.098(7) 0.140(8) -0.052(6) -0.055(5) 0.017(5)
C11 0.070(5) 0.117(7) 0.085(6) -0.025(5) -0.033(4) 0.008(5)
C12 0.065(4) 0.058(4) 0.069(4) -0.012(3) -0.021(3) 0.012(3)
C13 0.073(5) 0.072(5) 0.083(5) -0.042(4) -0.020(4) 0.025(4)
C14 0.103(7) 0.123(9) 0.133(9) 0.012(7) 0.025(6) 0.039(6)
C15 0.120(8) 0.108(8) 0.138(8) -0.056(7) -0.022(6) 0.059(6)
C16 0.109(6) 0.082(5) 0.091(5) -0.047(5) -0.050(5) 0.029(5)
C17 0.072(4) 0.052(4) 0.065(4) -0.025(3) -0.027(4) 0.013(3)
C18 0.066(4) 0.040(3) 0.044(3) -0.015(3) -0.022(3) 0.005(3)
C19 0.057(4) 0.044(3) 0.056(4) -0.020(3) -0.019(3) 0.005(3)
C20 0.063(4) 0.052(4) 0.067(4) -0.024(3) -0.033(3) 0.015(3)
C21 0.075(4) 0.039(3) 0.059(4) -0.011(3) -0.031(3) 0.004(3)
C22 0.067(4) 0.044(3) 0.052(4) -0.011(3) -0.023(3) -0.008(3)
C23 0.052(3) 0.045(3) 0.043(3) -0.015(3) -0.017(3) -0.002(3)
C24 0.101(6) 0.061(5) 0.083(5) -0.007(4) -0.039(4) 0.006(4)
C25 0.065(4) 0.055(4) 0.047(3) -0.020(3) -0.004(3) -0.013(3)
C26 0.076(5) 0.052(4) 0.057(4) -0.008(3) 0.015(3) -0.003(3)
C27 0.094(6) 0.097(6) 0.076(5) -0.044(5) 0.012(4) 0.002(5)
C28 0.079(5) 0.072(5) 0.072(5) -0.029(4) 0.016(4) 0.005(4)
C29 0.052(4) 0.057(4) 0.077(5) -0.017(4) -0.003(3) 0.009(3)
C30 0.048(4) 0.061(4) 0.078(5) -0.017(4) -0.003(3) -0.007(3)
C31 0.089(6) 0.104(7) 0.132(8) -0.001(6) -0.004(6) 0.024(6)
C32 0.079(5) 0.069(5) 0.082(5) -0.029(4) -0.019(4) -0.005(4)
C33 0.067(5) 0.136(9) 0.164(10) -0.067(8) 0.021(6) -0.029(6)
C34 0.069(4) 0.049(4) 0.062(4) -0.025(3) -0.018(3) 0.007(3)
C35 0.060(4) 0.047(3) 0.047(3) -0.017(3) -0.010(3) -0.009(3)
C36 0.055(3) 0.051(4) 0.055(4) -0.018(3) -0.018(3) 0.002(3)
C37 0.069(4) 0.049(4) 0.051(4) -0.016(3) -0.010(3) -0.003(3)
C38 0.074(4) 0.056(4) 0.060(4) -0.014(3) -0.006(3) -0.016(3)
C39 0.056(4) 0.069(5) 0.079(5) -0.029(4) -0.011(3) -0.013(3)
C40 0.059(4) 0.050(4) 0.058(4) -0.016(3) -0.013(3) -0.006(3)
C41 0.106(6) 0.075(5) 0.081(5) -0.010(4) -0.010(5) -0.033(5)
C42 0.070(4) 0.050(4) 0.049(4) -0.016(3) -0.020(3) 0.007(3)
C43 0.067(4) 0.055(4) 0.066(4) -0.015(3) -0.036(3) 0.008(3)
C44 0.080(5) 0.094(6) 0.080(5) -0.048(5) -0.035(4) 0.005(4)
C45 0.089(5) 0.080(5) 0.099(6) -0.058(5) -0.054(5) 0.018(4)
C46 0.052(3) 0.061(4) 0.070(4) -0.026(3) -0.024(3) 0.003(3)
C47 0.056(4) 0.066(4) 0.081(5) -0.035(4) -0.035(3) 0.015(3)
C48 0.075(6) 0.219(14) 0.120(8) -0.029(8) -0.006(5) -0.053(6)
C49 0.070(4) 0.074(5) 0.089(5) -0.049(4) -0.022(4) 0.012(4)
C50 0.100(6) 0.110(7) 0.164(9) -0.067(7) -0.094(6) 0.047(5)
C51 0.048(3) 0.057(4) 0.077(5) -0.020(4) -0.017(3) -0.010(3)
C52 0.231(18) 0.114(11) 0.26(2) -0.080(13) 0.040(14) -0.076(12)
C53 0.171(11) 0.113(9) 0.102(8) -0.011(7) -0.029(7) -0.003(8)
C54 0.29(2) 0.181(16) 0.127(12) -0.040(11) -0.009(12) 0.003(14)
Cl1 0.1233(17) 0.0982(15) 0.0815(13) -0.0470(12) -0.0292(12) -0.0097(13)
Cl2 0.0900(13) 0.0844(13) 0.1169(16) -0.0572(12) -0.0430(12) 0.0073(11)
Cl3 0.0735(12) 0.1023(15) 0.1059(15) -0.0575(13) -0.0277(10) 0.0336(11)
N1 0.053(3) 0.056(3) 0.066(3) -0.020(3) -0.018(3) 0.010(3)
N2 0.054(3) 0.055(3) 0.063(3) -0.019(3) -0.007(3) 0.006(2)
N3 0.063(3) 0.036(3) 0.056(3) -0.012(2) -0.006(2) 0.004(2)
N4 0.048(3) 0.051(3) 0.058(3) -0.023(3) -0.006(2) 0.005(2)
N5 0.058(3) 0.051(3) 0.054(3) -0.017(3) -0.019(2) 0.005(2)
N6 0.044(3) 0.054(3) 0.065(3) -0.021(3) -0.021(2) -0.001(2)
N7 0.148(8) 0.090(6) 0.108(7) -0.025(5) -0.006(6) -0.003(6)
O1 0.052(2) 0.063(3) 0.057(3) -0.008(2) -0.016(2) 0.006(2)
O2 0.066(3) 0.040(2) 0.049(2) -0.0071(19) 0.0024(19) 0.0088(19)
O3 0.068(3) 0.062(3) 0.051(2) -0.009(2) -0.026(2) -0.022(2)
O4 0.304(17) 0.167(12) 0.41(2) -0.107(14) 0.056(16) -0.085(12)

loop_
_atom_type_symbol
_atom_type_description
_atom_type_scat_dispersion_real
_atom_type_scat_dispersion_imag
_atom_type_scat_source
C C 0.0033 0.0016 'International Tables Vol C Tables 4.2.6.8 and 6.1.1.4'
H H 0.0000 0.0000 'International Tables Vol C Tables 4.2.6.8 and 6.1.1.4'
N N 0.0061 0.0033 'International Tables Vol C Tables 4.2.6.8 and 6.1.1.4'
O O 0.0106 0.0060 'International Tables Vol C Tables 4.2.6.8 and 6.1.1.4'
Cl Cl 0.1484 0.1585 'International Tables Vol C Tables 4.2.6.8 and 6.1.1.4'
Cd Cd -0.8075 1.2024 'International Tables Vol C Tables 4.2.6.8 and 6.1.1.4'

loop_
_geom_angle_atom_site_label_1
_geom_angle_atom_site_label_2
_geom_angle_atom_site_label_3
_geom_angle
_geom_angle_site_symmetry_1
_geom_angle_site_symmetry_3
_geom_angle_publ_flag
O1 Cd1 O1 73.00(17) . 2_766 ?
O1 Cd1 N1 130.76(17) . . ?
O1 Cd1 N1 80.50(17) 2_766 . ?
O1 Cd1 N2 81.54(17) . . ?
O1 Cd1 N2 133.58(17) 2_766 . ?
N1 Cd1 N2 88.17(19) . . ?
O1 Cd1 Cl1 114.73(13) . . ?
O1 Cd1 Cl1 114.13(12) 2_766 . ?
N1 Cd1 Cl1 113.83(14) . . ?
N2 Cd1 Cl1 111.65(14) . . ?
O2 Cd2 N3 128.08(17) 2_775 . ?
O2 Cd2 O2 74.10(16) 2_775 . ?
N3 Cd2 O2 79.73(16) . . ?
O2 Cd2 N4 81.19(16) 2_775 . ?
N3 Cd2 N4 88.16(18) . . ?
O2 Cd2 N4 136.09(16) . . ?
O2 Cd2 Cl2 114.65(12) 2_775 . ?
N3 Cd2 Cl2 116.78(14) . . ?
O2 Cd2 Cl2 113.44(12) . . ?
N4 Cd2 Cl2 109.72(13) . . ?
O3 Cd3 O3 73.95(16) 2_665 . ?
O3 Cd3 N5 131.18(17) 2_665 . ?
O3 Cd3 N5 79.66(16) . . ?
O3 Cd3 N6 80.90(16) 2_665 . ?
O3 Cd3 N6 132.57(17) . . ?
N5 Cd3 N6 88.10(18) . . ?
O3 Cd3 Cl3 114.46(13) 2_665 . ?
O3 Cd3 Cl3 113.24(13) . . ?
N5 Cd3 Cl3 113.52(13) . . ?
N6 Cd3 Cl3 113.67(13) . . ?
O1 C1 C6 121.5(5) . . ?
O1 C1 C2 121.5(5) . . ?
C6 C1 C2 117.0(6) . . ?
C3 C2 C1 120.4(6) . . ?
C3 C2 C17 115.7(6) . 2_766 ?
C1 C2 C17 123.9(6) . 2_766 ?
C4 C3 C2 122.0(6) . . ?
C4 C3 H3 119.0 . . ?
C2 C3 H3 119.0 . . ?
C5 C4 C3 117.2(6) . . ?
C5 C4 C7 121.5(6) . . ?
C3 C4 C7 121.3(6) . . ?
C4 C5 C6 123.0(6) . . ?
C4 C5 H5 118.5 . . ?
C6 C5 H5 118.5 . . ?
C5 C6 C1 120.3(6) . . ?
C5 C6 C8 115.3(6) . . ?
C1 C6 C8 124.2(6) . . ?
C4 C7 H7A 109.5 . . ?
C4 C7 H7B 109.5 . . ?
H7A C7 H7B 109.5 . . ?
C4 C7 H7C 109.5 . . ?
H7A C7 H7C 109.5 . . ?
H7B C7 H7C 109.5 . . ?
N2 C8 C6 129.9(6) . . ?
N2 C8 H8 115.1 . . ?
C6 C8 H8 115.1 . . ?
N2 C9 C14 113.4(6) . . ?
N2 C9 C10 109.2(6) . . ?
C14 C9 C10 107.6(8) . . ?
N2 C9 C13 108.6(5) . . ?
C14 C9 C13 115.2(7) . . ?
C10 C9 C13 102.2(6) . . ?
C11 C10 C9 107.7(7) . . ?
C11 C10 H10A 110.2 . . ?
C9 C10 H10A 110.2 . . ?
C11 C10 H10B 110.2 . . ?
C9 C10 H10B 110.2 . . ?
H10A C10 H10B 108.5 . . ?
C12 C11 C10 108.8(6) . . ?
C12 C11 H11A 109.9 . . ?
C10 C11 H11A 109.9 . . ?
C12 C11 H11B 109.9 . . ?
C10 C11 H11B 109.9 . . ?
H11A C11 H11B 108.3 . . ?
N1 C12 C11 109.5(6) . . ?
N1 C12 C13 111.2(5) . . ?
C11 C12 C13 106.0(6) . . ?
N1 C12 H12 110.0 . . ?
C11 C12 H12 110.0 . . ?
C13 C12 H12 110.0 . . ?
C16 C13 C12 115.3(6) . . ?
C16 C13 C15 109.5(7) . . ?
C12 C13 C15 102.7(6) . . ?
C16 C13 C9 114.2(6) . . ?
C12 C13 C9 105.4(6) . . ?
C15 C13 C9 109.1(7) . . ?
C9 C14 H14A 109.5 . . ?
C9 C14 H14B 109.5 . . ?
H14A C14 H14B 109.5 . . ?
C9 C14 H14C 109.5 . . ?
H14A C14 H14C 109.5 . . ?
H14B C14 H14C 109.5 . . ?
C13 C15 H15A 109.5 . . ?
C13 C15 H15B 109.5 . . ?
H15A C15 H15B 109.5 . . ?
C13 C15 H15C 109.5 . . ?
H15A C15 H15C 109.5 . . ?
H15B C15 H15C 109.5 . . ?
C13 C16 H16A 109.5 . . ?
C13 C16 H16B 109.5 . . ?
H16A C16 H16B 109.5 . . ?
C13 C16 H16C 109.5 . . ?
H16A C16 H16C 109.5 . . ?
H16B C16 H16C 109.5 . . ?
N1 C17 C2 129.3(6) . 2_766 ?
N1 C17 H17 115.4 . . ?
C2 C17 H17 115.4 2_766 . ?
O2 C18 C19 120.7(5) . . ?
O2 C18 C23 121.0(5) . . ?
C19 C18 C23 118.3(5) . . ?
C18 C19 C20 118.7(6) . . ?
C18 C19 C34 126.0(5) . . ?
C20 C19 C34 115.0(5) . . ?
C21 C20 C19 123.3(6) . . ?
C21 C20 H20 118.4 . . ?
C19 C20 H20 118.4 . . ?
C22 C21 C20 117.4(6) . . ?
C22 C21 C24 123.1(6) . . ?
C20 C21 C24 119.5(6) . . ?
C21 C22 C23 124.1(6) . . ?
C21 C22 H22 118.0 . . ?
C23 C22 H22 118.0 . . ?
C18 C23 C22 118.2(5) . . ?
C18 C23 C25 124.6(5) . . ?
C22 C23 C25 117.1(5) . . ?
C21 C24 H24A 109.5 . . ?
C21 C24 H24B 109.5 . . ?
H24A C24 H24B 109.5 . . ?
C21 C24 H24C 109.5 . . ?
H24A C24 H24C 109.5 . . ?
H24B C24 H24C 109.5 . . ?
N3 C25 C23 129.5(6) . . ?
N3 C25 H25 115.2 . . ?
C23 C25 H25 115.2 . . ?
N3 C26 C27 107.8(6) . . ?
N3 C26 C30 112.1(5) . . ?
C27 C26 C30 106.6(6) . . ?
N3 C26 H26 110.1 . . ?
C27 C26 H26 110.1 . . ?
C30 C26 H26 110.1 . . ?
C28 C27 C26 107.2(6) . . ?
C28 C27 H27A 110.3 . . ?
C26 C27 H27A 110.3 . . ?
C28 C27 H27B 110.3 . . ?
C26 C27 H27B 110.3 . . ?
H27A C27 H27B 108.5 . . ?
C27 C28 C29 107.9(6) . . ?
C27 C28 H28A 110.1 . . ?
C29 C28 H28A 110.1 . . ?
C27 C28 H28B 110.1 . . ?
C29 C28 H28B 110.1 . . ?
H28A C28 H28B 108.4 . . ?
N4 C29 C28 107.2(6) . . ?
N4 C29 C31 113.9(6) . . ?
C28 C29 C31 111.8(6) . . ?
N4 C29 C30 107.9(5) . . ?
C28 C29 C30 104.9(6) . . ?
C31 C29 C30 110.8(7) . . ?
C32 C30 C26 115.1(6) . . ?
C32 C30 C33 108.6(6) . . ?
C26 C30 C33 104.6(6) . . ?
C32 C30 C29 114.6(6) . . ?
C26 C30 C29 103.7(5) . . ?
C33 C30 C29 109.6(6) . . ?
C29 C31 H31A 109.5 . . ?
C29 C31 H31B 109.5 . . ?
H31A C31 H31B 109.5 . . ?
C29 C31 H31C 109.5 . . ?
H31A C31 H31C 109.5 . . ?
H31B C31 H31C 109.5 . . ?
C30 C32 H32A 109.5 . . ?
C30 C32 H32B 109.5 . . ?
H32A C32 H32B 109.5 . . ?
C30 C32 H32C 109.5 . . ?
H32A C32 H32C 109.5 . . ?
H32B C32 H32C 109.5 . . ?
C30 C33 H33A 109.5 . . ?
C30 C33 H33B 109.5 . . ?
H33A C33 H33B 109.5 . . ?
C30 C33 H33C 109.5 . . ?
H33A C33 H33C 109.5 . . ?
H33B C33 H33C 109.5 . . ?
N4 C34 C19 127.6(6) 2_775 . ?
O3 C35 C40 121.8(5) . . ?
O3 C35 C36 120.1(5) . . ?
C40 C35 C36 118.1(5) . . ?
C37 C36 C35 119.0(5) . . ?
C37 C36 C42 116.2(5) . . ?
C35 C36 C42 124.8(5) . . ?
C38 C37 C36 123.0(6) . . ?
C38 C37 H37 118.5 . . ?
C36 C37 H37 118.5 . . ?
C37 C38 C39 117.4(6) . . ?
C37 C38 C41 119.9(6) . . ?
C39 C38 C41 122.7(6) . . ?
C38 C39 C40 123.5(6) . . ?
C38 C39 H39 118.3 . . ?
C40 C39 H39 118.3 . . ?
C35 C40 C39 118.8(6) . . ?
C35 C40 C51 125.3(6) . 2_665 ?
C39 C40 C51 115.8(6) . 2_665 ?
C38 C41 H41A 109.5 . . ?
C38 C41 H41B 109.5 . . ?
H41A C41 H41B 109.5 . . ?
C38 C41 H41C 109.5 . . ?
H41A C41 H41C 109.5 . . ?
H41B C41 H41C 109.5 . . ?
N5 C42 C36 129.3(6) . . ?
N5 C42 H42 115.3 . . ?
C36 C42 H42 115.3 . . ?
N5 C43 C44 107.9(5) . . ?
N5 C43 C47 109.6(5) . . ?
C44 C43 C47 104.6(5) . . ?
N5 C43 H43 111.5 . . ?
C44 C43 H43 111.5 . . ?
C47 C43 H43 111.5 . . ?
C45 C44 C43 108.1(6) . . ?
C45 C44 H44A 110.1 . . ?
C43 C44 H44A 110.1 . . ?
C45 C44 H44B 110.1 . . ?
C43 C44 H44B 110.1 . . ?
H44A C44 H44B 108.4 . . ?
C44 C45 C46 109.4(6) . . ?
C44 C45 H45A 109.8 . . ?
C46 C45 H45A 109.8 . . ?
C44 C45 H45B 109.8 . . ?
C46 C45 H45B 109.8 . . ?
H45A C45 H45B 108.2 . . ?
N6 C46 C48 115.4(6) . . ?
N6 C46 C45 108.4(5) . . ?
C48 C46 C45 104.8(7) . . ?
N6 C46 C47 110.2(5) . . ?
C48 C46 C47 113.2(7) . . ?
C45 C46 C47 103.8(6) . . ?
C49 C47 C50 107.7(6) . . ?
C49 C47 C46 114.2(6) . . ?
C50 C47 C46 108.4(6) . . ?
C49 C47 C43 114.2(5) . . ?
C50 C47 C43 107.6(6) . . ?
C46 C47 C43 104.5(5) . . ?
C46 C48 H48A 109.5 . . ?
C46 C48 H48B 109.5 . . ?
H48A C48 H48B 109.5 . . ?
C46 C48 H48C 109.5 . . ?
H48A C48 H48C 109.5 . . ?
H48B C48 H48C 109.5 . . ?
C47 C49 H49A 109.5 . . ?
C47 C49 H49B 109.5 . . ?
H49A C49 H49B 109.5 . . ?
C47 C49 H49C 109.5 . . ?
H49A C49 H49C 109.5 . . ?
H49B C49 H49C 109.5 . . ?
C47 C50 H50A 109.5 . . ?
C47 C50 H50B 109.5 . . ?
H50A C50 H50B 109.5 . . ?
C47 C50 H50C 109.5 . . ?
H50A C50 H50C 109.5 . . ?
H50B C50 H50C 109.5 . . ?
N6 C51 C40 129.5(6) . 2_665 ?
N6 C51 H51 115.2 . . ?
C40 C51 H51 115.2 2_665 . ?
O4 C52 N7 121(2) . . ?
O4 C52 H52 119.7 . . ?
N7 C52 H52 119.7 . . ?
N7 C53 H53A 109.5 . . ?
N7 C53 H53B 109.5 . . ?
H53A C53 H53B 109.5 . . ?
N7 C53 H53C 109.5 . . ?
H53A C53 H53C 109.5 . . ?
H53B C53 H53C 109.5 . . ?
N7 C54 H54A 109.5 . . ?
N7 C54 H54B 109.5 . . ?
H54A C54 H54B 109.5 . . ?
N7 C54 H54C 109.5 . . ?
H54A C54 H54C 109.5 . . ?
H54B C54 H54C 109.5 . . ?
N8 C55 H55A 109.5 . . ?
N8 C55 H55B 109.5 . . ?
H55A C55 H55B 109.5 . . ?
N8 C55 H55C 109.5 . . ?
H55A C55 H55C 109.5 . . ?
H55B C55 H55C 109.5 . . ?
N8 C56 H56A 109.5 . . ?
N8 C56 H56B 109.5 . . ?
H56A C56 H56B 109.5 . . ?
N8 C56 H56C 109.5 . . ?
H56A C56 H56C 109.5 . . ?
H56B C56 H56C 109.5 . . ?
N8 C57 O5 116(4) . . ?
N8 C57 H57 109.4 . . ?
O5 C57 H57 134.4 . . ?
C17 N1 C12 118.0(5) . . ?
C17 N1 Cd1 125.6(4) . . ?
C12 N1 Cd1 116.0(4) . . ?
C8 N2 C9 120.7(5) . . ?
C8 N2 Cd1 121.2(4) . . ?
C9 N2 Cd1 117.7(4) . . ?
C25 N3 C26 118.0(5) . . ?
C25 N3 Cd2 126.1(4) . . ?
C26 N3 Cd2 115.3(4) . . ?
C34 N4 C29 118.5(5) 2_775 . ?
C34 N4 Cd2 120.6(4) 2_775 . ?
C29 N4 Cd2 120.5(4) . . ?
C42 N5 C43 117.9(5) . . ?
C42 N5 Cd3 124.0(4) . . ?
C43 N5 Cd3 117.0(4) . . ?
C51 N6 C46 119.9(5) . . ?
C51 N6 Cd3 122.5(4) . . ?
C46 N6 Cd3 117.0(4) . . ?
C52 N7 C53 119.8(13) . . ?
C52 N7 C54 124.6(13) . . ?
C53 N7 C54 115.6(12) . . ?
C57 N8 C56 134(3) . . ?
C57 N8 C55 113(3) . . ?
C56 N8 C55 112(2) . . ?
C1 O1 Cd1 124.6(3) . . ?
C1 O1 Cd1 128.2(3) . 2_766 ?
Cd1 O1 Cd1 107.00(17) . 2_766 ?
C18 O2 Cd2 122.2(3) . 2_775 ?
C18 O2 Cd2 130.4(3) . . ?
Cd2 O2 Cd2 105.90(15) 2_775 . ?
C35 O3 Cd3 126.6(3) . 2_665 ?
C35 O3 Cd3 127.4(3) . . ?
Cd3 O3 Cd3 106.05(16) 2_665 . ?

loop_
_geom_bond_atom_site_label_1
_geom_bond_atom_site_label_2
_geom_bond_distance
_geom_bond_site_symmetry_2
_geom_bond_publ_flag
Cd1 O1 2.205(4) . ?
Cd1 O1 2.239(4) 2_766 ?
Cd1 N1 2.249(5) . ?
Cd1 N2 2.302(5) . ?
Cd1 Cl1 2.4091(19) . ?
Cd2 O2 2.225(4) 2_775 ?
Cd2 N3 2.238(5) . ?
Cd2 O2 2.256(4) . ?
Cd2 N4 2.285(5) . ?
Cd2 Cl2 2.4106(18) . ?
Cd3 O3 2.234(4) 2_665 ?
Cd3 O3 2.249(4) . ?
Cd3 N5 2.264(5) . ?
Cd3 N6 2.280(5) . ?
Cd3 Cl3 2.4017(18) . ?
C1 O1 1.317(7) . ?
C1 C6 1.413(8) . ?
C1 C2 1.426(8) . ?
C2 C3 1.399(8) . ?
C2 C17 1.461(8) 2_766 ?
C3 C4 1.387(9) . ?
C3 H3 0.9300 . ?
C4 C5 1.386(9) . ?
C4 C7 1.501(9) . ?
C5 C6 1.387(9) . ?
C5 H5 0.9300 . ?
C6 C8 1.475(9) . ?
C7 H7A 0.9600 . ?
C7 H7B 0.9600 . ?
C7 H7C 0.9600 . ?
C8 N2 1.267(8) . ?
C8 H8 0.9300 . ?
C9 N2 1.485(8) . ?
C9 C14 1.489(10) . ?
C9 C10 1.533(11) . ?
C9 C13 1.587(10) . ?
C10 C11 1.518(11) . ?
C10 H10A 0.9700 . ?
C10 H10B 0.9700 . ?
C11 C12 1.485(10) . ?
C11 H11A 0.9700 . ?
C11 H11B 0.9700 . ?
C12 N1 1.467(8) . ?
C12 C13 1.510(9) . ?
C12 H12 0.9800 . ?
C13 C16 1.509(10) . ?
C13 C15 1.574(10) . ?
C14 H14A 0.9600 . ?
C14 H14B 0.9600 . ?
C14 H14C 0.9600 . ?
C15 H15A 0.9600 . ?
C15 H15B 0.9600 . ?
C15 H15C 0.9600 . ?
C16 H16A 0.9600 . ?
C16 H16B 0.9600 . ?
C16 H16C 0.9600 . ?
C17 N1 1.279(8) . ?
C17 C2 1.461(8) 2_766 ?
C17 H17 0.9300 . ?
C18 O2 1.306(6) . ?
C18 C19 1.407(8) . ?
C18 C23 1.409(8) . ?
C19 C20 1.415(8) . ?
C19 C34 1.463(8) . ?
C20 C21 1.353(9) . ?
C20 H20 0.9300 . ?
C21 C22 1.337(9) . ?
C21 C24 1.514(9) . ?
C22 C23 1.419(8) . ?
C22 H22 0.9300 . ?
C23 C25 1.453(8) . ?
C24 H24A 0.9600 . ?
C24 H24B 0.9600 . ?
C24 H24C 0.9600 . ?
C25 N3 1.263(7) . ?
C25 H25 0.9300 . ?
C26 N3 1.488(8) . ?
C26 C27 1.536(10) . ?
C26 C30 1.547(9) . ?
C26 H26 0.9800 . ?
C27 C28 1.517(10) . ?
C27 H27A 0.9700 . ?
C27 H27B 0.9700 . ?
C28 C29 1.524(10) . ?
C28 H28A 0.9700 . ?
C28 H28B 0.9700 . ?
C29 N4 1.497(8) . ?
C29 C31 1.540(10) . ?
C29 C30 1.565(9) . ?
C30 C32 1.506(9) . ?
C30 C33 1.549(10) . ?
C31 H31A 0.9600 . ?
C31 H31B 0.9600 . ?
C31 H31C 0.9600 . ?
C32 H32A 0.9600 . ?
C32 H32B 0.9600 . ?
C32 H32C 0.9600 . ?
C33 H33A 0.9600 . ?
C33 H33B 0.9600 . ?
C33 H33C 0.9600 . ?
C34 N4 1.290(8) 2_775 ?
C35 O3 1.293(7) . ?
C35 C40 1.405(8) . ?
C35 C36 1.435(8) . ?
C36 C37 1.401(8) . ?
C36 C42 1.444(8) . ?
C37 C38 1.369(9) . ?
C37 H37 0.9300 . ?
C38 C39 1.369(9) . ?
C38 C41 1.532(9) . ?
C39 C40 1.412(9) . ?
C39 H39 0.9300 . ?
C40 C51 1.446(9) 2_665 ?
C41 H41A 0.9600 . ?
C41 H41B 0.9600 . ?
C41 H41C 0.9600 . ?
C42 N5 1.272(7) . ?
C42 H42 0.9300 . ?
C43 N5 1.505(7) . ?
C43 C44 1.529(9) . ?
C43 C47 1.582(9) . ?
C43 H43 0.9800 . ?
C44 C45 1.491(10) . ?
C44 H44A 0.9700 . ?
C44 H44B 0.9700 . ?
C45 C46 1.547(9) . ?
C45 H45A 0.9700 . ?
C45 H45B 0.9700 . ?
C46 N6 1.476(7) . ?
C46 C48 1.514(10) . ?
C46 C47 1.554(9) . ?
C47 C49 1.515(9) . ?
C47 C50 1.538(8) . ?
C48 H48A 0.9600 . ?
C48 H48B 0.9600 . ?
C48 H48C 0.9600 . ?
C49 H49A 0.9600 . ?
C49 H49B 0.9600 . ?
C49 H49C 0.9600 . ?
C50 H50A 0.9600 . ?
C50 H50B 0.9600 . ?
C50 H50C 0.9600 . ?
C51 N6 1.284(8) . ?
C51 C40 1.446(9) 2_665 ?
C51 H51 0.9300 . ?
C52 O4 1.251(16) . ?
C52 N7 1.261(16) . ?
C52 H52 0.9300 . ?
C53 N7 1.354(12) . ?
C53 H53A 0.9600 . ?
C53 H53B 0.9600 . ?
C53 H53C 0.9600 . ?
C54 N7 1.382(15) . ?
C54 H54A 0.9600 . ?
C54 H54B 0.9600 . ?
C54 H54C 0.9600 . ?
C55 N8 1.55(3) . ?
C55 H55A 0.9600 . ?
C55 H55B 0.9600 . ?
C55 H55C 0.9600 . ?
C56 N8 1.41(2) . ?
C56 H56A 0.9600 . ?
C56 H56B 0.9600 . ?
C56 H56C 0.9600 . ?
C57 N8 1.22(4) . ?
C57 O5 1.291(19) . ?
C57 H57 0.9300 . ?
N4 C34 1.290(8) 2_775 ?
O1 Cd1 2.239(4) 2_766 ?
O2 Cd2 2.225(4) 2_775 ?
O3 Cd3 2.234(4) 2_665 ?
